data_4505668
loop_
_publ_author_name
'Ahmad, Ruksanna'
'Hardie, Michaele J.'

_publ_section_title
;
 Variable Ag(I) Coordination Modes in Silver Cobalt(III) Bis(dicarbollide)
 Supramolecular Assemblies with Cyclotriveratrylene Host Molecules
;
_journal_issue 4
_journal_name_full 'Crystal Growth &amp; Design'
_journal_page_first 493
_journal_paper_doi 10.1021/cg025613x
_journal_volume 3
_journal_year 2003
_chemical_formula_sum 'C60 H87 Ag B18 Co N O13'
_chemical_formula_weight 1391.69
_chemical_name_systematic
; 
 acetonitrile-aquo-cyclotriveratrylene-silver(I) cobalt(III) bis(dicarbollide) cyclotriveratrylene 
;
_space_group_IT_number 12
_symmetry_cell_setting monoclinic
_symmetry_space_group_name_Hall '-C 2y'
_symmetry_space_group_name_H-M 'C 1 2/m 1'
_atom_sites_solution_hydrogens geom
_atom_sites_solution_primary direct
_atom_sites_solution_secondary difmap
_audit_creation_method SHELXL-97
_cell_angle_alpha 90.00
_cell_angle_beta 99.651(4)
_cell_angle_gamma 90.00
_cell_formula_units_Z 2
_cell_length_a 20.8368(2)
_cell_length_b 14.8687(2)
_cell_length_c 10.8352(1)
_cell_measurement_temperature 150(1)
_cell_volume 3309.41(7)
_computing_cell_refinement 'DENZO (Otwinowski & Minor)'
_computing_data_collection 'COLLECT (Enraf-Nonius)'
_computing_data_reduction 'DENZO (Otwinowski & Minor)'
_computing_molecular_graphics 'X-Seed (Barbour, 1999)'
_computing_structure_refinement 'SHELXL-97 (Sheldrick, 1997)'
_computing_structure_solution 'SHELXS-97 (Sheldrick, 1990)'
_diffrn_ambient_temperature 150(1)
_diffrn_measured_fraction_theta_full 0.993
_diffrn_measured_fraction_theta_max 0.993
_diffrn_measurement_device_type 'Nonius KappaCCD'
_diffrn_radiation_monochromator graphite
_diffrn_radiation_source 'fine-focus sealed tube'
_diffrn_radiation_type MoK\a
_diffrn_radiation_wavelength 0.71069
_diffrn_reflns_av_R_equivalents 0.059
_diffrn_reflns_av_sigmaI/netI 0.0546
_diffrn_reflns_limit_h_max 26
_diffrn_reflns_limit_h_min -27
_diffrn_reflns_limit_k_max 19
_diffrn_reflns_limit_k_min -19
_diffrn_reflns_limit_l_max 14
_diffrn_reflns_limit_l_min 0
_diffrn_reflns_number 18897
_diffrn_reflns_theta_full 27.48
_diffrn_reflns_theta_max 27.48
_diffrn_reflns_theta_min 1.69
_exptl_absorpt_coefficient_mu 0.61
_exptl_absorpt_correction_type none
_exptl_crystal_colour yellow-orange
_exptl_crystal_density_diffrn 1.397
_exptl_crystal_density_method 'not measured'
_exptl_crystal_description prism
_exptl_crystal_F_000 1444
_exptl_crystal_size_max 0.30
_exptl_crystal_size_mid 0.17
_exptl_crystal_size_min 0.17
_refine_diff_density_max 0.689
_refine_diff_density_min -3.062
_refine_diff_density_rms 0.145
_refine_ls_extinction_method none
_refine_ls_goodness_of_fit_ref 1.149
_refine_ls_hydrogen_treatment noref
_refine_ls_matrix_type full
_refine_ls_number_parameters 235
_refine_ls_number_reflns 3913
_refine_ls_number_restraints 0
_refine_ls_restrained_S_all 1.149
_refine_ls_R_factor_all 0.1140
_refine_ls_R_factor_gt 0.1089
_refine_ls_shift/su_max 0.000
_refine_ls_shift/su_mean 0.000
_refine_ls_structure_factor_coef Fsqd
_refine_ls_weighting_details 'calc w=1/[\s^2^(Fo^2^)+(0.0001P)^2^+88.4696P] where P=(Fo^2^+2Fc^2^)/3'
_refine_ls_weighting_scheme calc
_refine_ls_wR_factor_gt 0.2708
_refine_ls_wR_factor_ref 0.2763
_reflns_number_gt 3728
_reflns_number_total 3913
_reflns_threshold_expression >2sigma(I)
_cod_data_source_file cg025613xsi20021129_063450.cif
_cod_data_source_block c:
_cod_depositor_comments
;
The following automatic conversions were performed:

'_symmetry_cell_setting' value 'Monoclinic' changed to 'monoclinic'
according to /home/saulius/struct/CIF-dictionaries/cif_core.dic
dictionary named 'cif_core.dic' version 2.4.1 from 2010-06-29.

Automatic conversion script
Id: cif_fix_values 1715 2011-07-08 13:25:40Z adriana 
;
_cod_original_cell_volume 3309.41(6)
_cod_original_sg_symbol_H-M C2/m
_cod_database_code 4505668

loop_
_symmetry_equiv_pos_as_xyz
'x, y, z'
'-x, y, -z'
'x+1/2, y+1/2, z'
'-x+1/2, y+1/2, -z'
'-x, -y, -z'
'x, -y, z'
'-x+1/2, -y+1/2, -z'
'x+1/2, -y+1/2, z'

loop_
_atom_site_label
_atom_site_type_symbol
_atom_site_fract_x
_atom_site_fract_y
_atom_site_fract_z
_atom_site_U_iso_or_equiv
_atom_site_adp_type
_atom_site_occupancy
_atom_site_symmetry_multiplicity
_atom_site_calc_flag
_atom_site_refinement_flags
_atom_site_disorder_assembly
_atom_site_disorder_group
Ag1 Ag 0.12014(9) 0.5000 -0.16852(18) 0.0385(5) Uani 0.50 2 d SP . .
Co1 Co 0.0000 0.0000 0.5000 0.0168(4) Uani 1 4 d S . 1
O1 O 0.1158(3) 0.1850(4) -0.1284(5) 0.0341(12) Uani 1 1 d . . .
N1 N 0.0520(6) 0.5000 -0.0536(11) 0.049(3) Uani 0.50 2 d SP . .
C1 C 0.2094(3) 0.3679(5) 0.0556(6) 0.0248(14) Uani 1 1 d . . .
B1 B 0.1613(6) 0.0000 0.3622(11) 0.028(2) Uani 1 2 d S . 1
H1 H 0.2078 0.0000 0.3230 0.033 Uiso 1 2 calc SR . 1
O2 O 0.1583(3) 0.2706(3) -0.3094(5) 0.0315(11) Uani 1 1 d . . .
C2 C 0.1701(3) 0.2911(5) 0.0269(6) 0.0249(14) Uani 1 1 d . . .
H2 H 0.1551 0.2595 0.0929 0.030 Uiso 1 1 calc R . .
B2 B 0.0840(6) 0.0000 0.2636(11) 0.030(2) Uani 1 2 d S . 1
H2A H 0.0797 0.0000 0.1592 0.036 Uiso 1 2 calc SR . 1
O3 O 0.0135(3) 0.4134(4) 0.3370(6) 0.0355(12) Uani 1 1 d . . .
C3 C 0.1524(3) 0.2600(5) -0.0962(7) 0.0273(14) Uani 1 1 d . . .
B3 B 0.1105(4) 0.0963(5) 0.3547(8) 0.0270(16) Uani 1 1 d . . 1
H3 H 0.1233 0.1608 0.3114 0.032 Uiso 1 1 calc R . 1
O4 O 0.0980(8) 0.5000 -0.3903(14) 0.041(4) Uani 0.50 2 d SP . .
C4 C 0.1749(3) 0.3067(5) -0.1933(6) 0.0269(14) Uani 1 1 d . . .
B4 B 0.1538(4) 0.0598(5) 0.5004(8) 0.0271(16) Uani 1 1 d . . 1
H4 H 0.1949 0.0997 0.5540 0.032 Uiso 1 1 calc R . 1
C5 C 0.2127(3) 0.3817(5) -0.1655(7) 0.0255(14) Uani 1 1 d . . .
H5A H 0.2279 0.4126 -0.2318 0.031 Uiso 1 1 calc R . .
B5 B 0.0274(4) 0.0602(5) 0.3392(7) 0.0255(15) Uani 1 1 d . . 1
H5 H -0.0126 0.1007 0.2837 0.031 Uiso 1 1 calc R . 1
C6 C 0.2300(3) 0.4149(5) -0.0430(6) 0.0260(14) Uani 1 1 d . . .
C7 C 0.2712(5) 0.5000 -0.0240(9) 0.028(2) Uani 1 2 d S . .
H7A H 0.3023 0.5000 -0.0837 0.033 Uiso 1 2 calc SR . .
H7B H 0.2966 0.5000 0.0618 0.033 Uiso 1 2 calc SR . .
C8 C 0.0665(3) 0.4526(5) 0.3021(6) 0.0267(14) Uani 1 1 d . . .
C9 C 0.1199(4) 0.4077(5) 0.2701(6) 0.0279(14) Uani 1 1 d . . .
H9 H 0.1207 0.3438 0.2730 0.034 Uiso 1 1 calc R . .
C10 C 0.1721(3) 0.4531(5) 0.2342(6) 0.0259(14) Uani 1 1 d . . .
C11 C 0.0876(4) 0.1424(6) -0.0331(8) 0.0370(18) Uani 1 1 d . . .
H11A H 0.1222 0.1198 0.0321 0.056 Uiso 1 1 calc R . .
H11B H 0.0603 0.0921 -0.0691 0.056 Uiso 1 1 calc R . .
H11C H 0.0609 0.1859 0.0035 0.056 Uiso 1 1 calc R . .
C12 C 0.1855(5) 0.3101(7) -0.4085(8) 0.048(2) Uani 1 1 d . . .
H12A H 0.1695 0.3719 -0.4222 0.073 Uiso 1 1 calc R . .
H12B H 0.1726 0.2750 -0.4852 0.073 Uiso 1 1 calc R . .
H12C H 0.2330 0.3107 -0.3864 0.073 Uiso 1 1 calc R . .
C13 C 0.0078(4) 0.3161(5) 0.3225(10) 0.044(2) Uani 1 1 d . . .
H13A H 0.0109 0.2996 0.2361 0.066 Uiso 1 1 calc R . .
H13B H -0.0343 0.2964 0.3418 0.066 Uiso 1 1 calc R . .
H13C H 0.0430 0.2868 0.3799 0.066 Uiso 1 1 calc R . .
C14 C 0.2257(3) 0.3965(5) 0.1927(6) 0.0284(15) Uani 1 1 d . . .
H14A H 0.2329 0.3420 0.2459 0.034 Uiso 1 1 calc R . .
H14B H 0.2667 0.4314 0.2053 0.034 Uiso 1 1 calc R . .
C15 C 0.0000 0.5000 0.0000 0.035(3) Uani 1 4 d S . .
C16 C 0.0724(3) 0.0914(5) 0.4864(7) 0.0254(14) Uani 0.50 1 d P . 1
H16 H 0.0613 0.1557 0.5324 0.030 Uiso 1 1 calc R . 1
C17 C 0.0971(5) 0.0000 0.5663(9) 0.0246(19) Uani 1 2 d S . 1
H17 H 0.1032 0.0000 0.6710 0.030 Uiso 1 2 calc SR . 1
C1A C 0.0520(6) 0.5000 -0.0536(11) 0.049(3) Uani 0.50 2 d SP . .
B16A B 0.0724(3) 0.0914(5) 0.4864(7) 0.0254(14) Uani 0.50 1 d P A 2

loop_
_atom_site_aniso_label
_atom_site_aniso_U_11
_atom_site_aniso_U_22
_atom_site_aniso_U_33
_atom_site_aniso_U_23
_atom_site_aniso_U_13
_atom_site_aniso_U_12
Ag1 0.0310(8) 0.0446(10) 0.0402(9) 0.000 0.0068(7) 0.000
Co1 0.0184(8) 0.0174(8) 0.0149(8) 0.000 0.0041(6) 0.000
O1 0.040(3) 0.029(3) 0.036(3) 0.003(2) 0.014(2) -0.007(2)
N1 0.047(7) 0.056(8) 0.039(6) 0.000 -0.006(5) 0.000
C1 0.023(3) 0.024(3) 0.029(3) 0.001(3) 0.010(3) 0.007(3)
B1 0.026(5) 0.027(6) 0.033(6) 0.000 0.013(5) 0.000
O2 0.040(3) 0.027(3) 0.029(3) -0.002(2) 0.012(2) -0.007(2)
C2 0.023(3) 0.029(3) 0.023(3) 0.004(3) 0.007(2) 0.006(3)
B2 0.040(6) 0.029(6) 0.022(5) 0.000 0.012(5) 0.000
O3 0.035(3) 0.025(2) 0.051(3) 0.001(2) 0.021(2) -0.002(2)
C3 0.024(3) 0.025(3) 0.033(4) 0.001(3) 0.006(3) 0.003(3)
B3 0.031(4) 0.024(4) 0.028(4) 0.001(3) 0.013(3) 0.000(3)
O4 0.029(8) 0.068(12) 0.023(7) 0.000 0.001(6) 0.000
C4 0.028(3) 0.029(3) 0.024(3) 0.003(3) 0.006(3) 0.008(3)
B4 0.024(3) 0.028(4) 0.031(4) -0.001(3) 0.010(3) -0.007(3)
C5 0.024(3) 0.026(3) 0.029(3) 0.003(3) 0.010(3) 0.005(3)
B5 0.033(4) 0.027(4) 0.017(3) 0.004(3) 0.008(3) -0.002(3)
C6 0.017(3) 0.032(4) 0.028(3) 0.002(3) 0.002(2) 0.004(3)
C7 0.022(4) 0.036(5) 0.026(5) 0.000 0.005(4) 0.000
C8 0.030(3) 0.026(4) 0.025(3) 0.002(3) 0.006(3) 0.001(3)
C9 0.035(4) 0.026(3) 0.025(3) 0.002(3) 0.010(3) -0.001(3)
C10 0.028(3) 0.029(4) 0.020(3) 0.000(3) 0.003(3) 0.005(3)
C11 0.036(4) 0.039(4) 0.038(4) 0.008(3) 0.010(3) -0.006(3)
C12 0.074(6) 0.044(5) 0.029(4) -0.001(4) 0.013(4) -0.017(5)
C13 0.040(4) 0.026(4) 0.069(6) 0.006(4) 0.019(4) -0.001(3)
C14 0.027(3) 0.034(4) 0.024(3) 0.005(3) 0.005(3) 0.005(3)
C15 0.027(7) 0.048(9) 0.027(7) 0.000 -0.003(6) 0.000
C16 0.023(3) 0.025(3) 0.030(4) -0.002(3) 0.008(3) -0.006(3)
C17 0.025(5) 0.029(5) 0.021(4) 0.000 0.006(4) 0.000
C1A 0.047(7) 0.056(8) 0.039(6) 0.000 -0.006(5) 0.000
B16A 0.023(3) 0.025(3) 0.030(4) -0.002(3) 0.008(3) -0.006(3)

loop_
_atom_type_symbol
_atom_type_description
_atom_type_scat_dispersion_real
_atom_type_scat_dispersion_imag
_atom_type_scat_source
C C 0.0033 0.0016 'International Tables Vol C Tables 4.2.6.8 and 6.1.1.4'
H H 0.0000 0.0000 'International Tables Vol C Tables 4.2.6.8 and 6.1.1.4'
Ag Ag -0.8971 1.1015 'International Tables Vol C Tables 4.2.6.8 and 6.1.1.4'
B B 0.0013 0.0007 'International Tables Vol C Tables 4.2.6.8 and 6.1.1.4'
Co Co 0.3494 0.9721 'International Tables Vol C Tables 4.2.6.8 and 6.1.1.4'
N N 0.0061 0.0033 'International Tables Vol C Tables 4.2.6.8 and 6.1.1.4'
O O 0.0106 0.0060 'International Tables Vol C Tables 4.2.6.8 and 6.1.1.4'

loop_
_geom_angle_atom_site_label_1
_geom_angle_atom_site_label_2
_geom_angle_atom_site_label_3
_geom_angle
_geom_angle_site_symmetry_1
_geom_angle_site_symmetry_3
N1 Ag1 O4 125.6(5) . .
N1 Ag1 C5 125.6(2) . 6_565
O4 Ag1 C5 91.7(3) . 6_565
N1 Ag1 C5 125.6(2) . .
O4 Ag1 C5 91.7(3) . .
C5 Ag1 C5 84.8(3) 6_565 .
C17 Co1 C17 180.00(19) 5_556 .
C17 Co1 C16 132.4(2) 5_556 6
C17 Co1 C16 47.6(2) . 6
C17 Co1 C16 132.4(2) 5_556 .
C17 Co1 C16 47.6(2) . .
C16 Co1 C16 82.9(4) 6 .
C17 Co1 C16 47.6(2) 5_556 5_556
C17 Co1 C16 132.4(2) . 5_556
C16 Co1 C16 97.1(4) 6 5_556
C16 Co1 C16 180.0(4) . 5_556
C17 Co1 C16 47.6(2) 5_556 2_556
C17 Co1 C16 132.4(2) . 2_556
C16 Co1 C16 180.0(4) 6 2_556
C16 Co1 C16 97.1(4) . 2_556
C16 Co1 C16 82.9(4) 5_556 2_556
C17 Co1 B5 95.7(3) 5_556 6
C17 Co1 B5 84.3(3) . 6
C16 Co1 B5 50.2(3) 6 6
C16 Co1 B5 85.3(3) . 6
C16 Co1 B5 94.7(3) 5_556 6
C16 Co1 B5 129.8(3) 2_556 6
C17 Co1 B5 95.7(3) 5_556 .
C17 Co1 B5 84.3(3) . .
C16 Co1 B5 85.3(3) 6 .
C16 Co1 B5 50.2(3) . .
C16 Co1 B5 129.8(3) 5_556 .
C16 Co1 B5 94.7(3) 2_556 .
B5 Co1 B5 49.9(4) 6 .
C17 Co1 B5 84.3(3) 5_556 5_556
C17 Co1 B5 95.7(3) . 5_556
C16 Co1 B5 94.7(3) 6 5_556
C16 Co1 B5 129.8(3) . 5_556
C16 Co1 B5 50.2(3) 5_556 5_556
C16 Co1 B5 85.3(3) 2_556 5_556
B5 Co1 B5 130.1(4) 6 5_556
B5 Co1 B5 180.0(4) . 5_556
C17 Co1 B5 84.3(3) 5_556 2_556
C17 Co1 B5 95.7(3) . 2_556
C16 Co1 B5 129.8(3) 6 2_556
C16 Co1 B5 94.7(3) . 2_556
C16 Co1 B5 85.3(3) 5_556 2_556
C16 Co1 B5 50.2(3) 2_556 2_556
B5 Co1 B5 180.0(4) 6 2_556
B5 Co1 B5 130.1(4) . 2_556
B5 Co1 B5 49.9(4) 5_556 2_556
C3 O1 C11 117.4(6) . .
C15 N1 Ag1 168.9(8) . .
C6 C1 C2 118.5(6) . .
C6 C1 C14 123.8(6) . .
C2 C1 C14 117.8(6) . .
B4 B1 B4 60.3(6) . 6
B4 B1 B3 107.9(7) . 6
B4 B1 B3 59.8(4) 6 6
B4 B1 B3 59.8(4) . .
B4 B1 B3 107.9(7) 6 .
B3 B1 B3 107.6(8) 6 .
B4 B1 B2 108.0(7) . .
B4 B1 B2 108.0(7) 6 .
B3 B1 B2 59.9(5) 6 .
B3 B1 B2 59.9(5) . .
C4 O2 C12 117.7(6) . .
C3 C2 C1 121.8(6) . .
B3 B2 B3 107.6(8) . 6
B3 B2 B1 59.9(5) . .
B3 B2 B1 59.9(5) 6 .
B3 B2 B5 108.5(7) . 6
B3 B2 B5 60.5(4) 6 6
B1 B2 B5 109.0(7) . 6
B3 B2 B5 60.5(4) . .
B3 B2 B5 108.5(7) 6 .
B1 B2 B5 109.0(7) . .
B5 B2 B5 60.2(6) 6 .
C8 O3 C13 116.9(6) . .
O1 C3 C2 124.1(6) . .
O1 C3 C4 117.1(6) . .
C2 C3 C4 118.8(7) . .
C16 B3 B4 59.5(4) . .
C16 B3 B2 106.2(6) . .
B4 B3 B2 108.3(6) . .
C16 B3 B1 106.2(6) . .
B4 B3 B1 60.0(5) . .
B2 B3 B1 60.2(6) . .
C16 B3 B5 60.0(4) . .
B4 B3 B5 109.4(5) . .
B2 B3 B5 60.0(5) . .
B1 B3 B5 108.8(6) . .
O2 C4 C5 125.0(6) . .
O2 C4 C3 115.7(7) . .
C5 C4 C3 119.3(6) . .
C17 B4 C16 56.7(4) . .
C17 B4 B3 104.2(6) . .
C16 B4 B3 59.7(4) . .
C17 B4 B1 104.7(5) . .
C16 B4 B1 106.5(6) . .
B3 B4 B1 60.2(5) . .
C17 B4 B4 59.0(3) . 6
C16 B4 B4 105.6(4) . 6
B3 B4 B4 107.9(4) . 6
B1 B4 B4 59.8(3) . 6
C4 C5 C6 122.7(6) . .
C4 C5 Ag1 98.6(4) . .
C6 C5 Ag1 81.1(4) . .
C16 B5 B2 104.8(6) . .
C16 B5 B5 105.2(4) . 6
B2 B5 B5 59.9(3) . 6
C16 B5 B3 58.7(4) . .
B2 B5 B3 59.5(5) . .
B5 B5 B3 107.4(4) 6 .
C16 B5 Co1 63.0(3) . .
B2 B5 Co1 117.1(5) . .
B5 B5 Co1 65.1(2) 6 .
B3 B5 Co1 116.0(5) . .
C1 C6 C5 118.8(7) . .
C1 C6 C7 123.3(7) . .
C5 C6 C7 117.9(7) . .
C6 C7 C6 112.3(8) . 6_565
O3 C8 C9 125.8(6) . .
O3 C8 C8 115.5(4) . 6_565
C9 C8 C8 118.7(4) . 6_565
C8 C9 C10 122.2(7) . .
C9 C10 C10 119.0(4) . 6_565
C9 C10 C14 117.4(6) . .
C10 C10 C14 123.5(4) 6_565 .
C10 C14 C1 112.7(6) . .
N1 C15 C1A 180.0(5) . 5_565
N1 C15 N1 180.0(5) . 5_565
C1A C15 N1 0.0(5) 5_565 5_565
C17 C16 B4 61.2(5) . .
C17 C16 B3 108.6(6) . .
B4 C16 B3 60.8(4) . .
C17 C16 B5 109.2(6) . .
B4 C16 B5 111.6(5) . .
B3 C16 B5 61.3(4) . .
C17 C16 Co1 65.4(4) . .
B4 C16 Co1 122.1(5) . .
B3 C16 Co1 121.7(5) . .
B5 C16 Co1 66.9(3) . .
C16 C17 C16 111.2(8) 6 .
C16 C17 B4 112.5(6) 6 .
C16 C17 B4 62.1(4) . .
C16 C17 B4 62.1(4) 6 6
C16 C17 B4 112.5(6) . 6
B4 C17 B4 62.0(6) . 6
C16 C17 Co1 67.0(4) 6 .
C16 C17 Co1 67.0(4) . .
B4 C17 Co1 124.4(5) . .
B4 C17 Co1 124.4(5) 6 .

loop_
_geom_bond_atom_site_label_1
_geom_bond_atom_site_label_2
_geom_bond_distance
_geom_bond_site_symmetry_2
Ag1 N1 2.038(13) .
Ag1 O4 2.369(15) .
Ag1 C5 2.607(7) 6_565
Ag1 C5 2.607(7) .
Co1 C17 2.030(10) 5_556
Co1 C17 2.030(10) .
Co1 C16 2.054(7) 6
Co1 C16 2.054(7) .
Co1 C16 2.054(7) 5_556
Co1 C16 2.054(7) 2_556
Co1 B5 2.121(7) 6
Co1 B5 2.121(7) .
Co1 B5 2.121(7) 5_556
Co1 B5 2.121(7) 2_556
O1 C3 1.363(9) .
O1 C11 1.421(9) .
N1 C15 1.313(13) .
C1 C6 1.402(9) .
C1 C2 1.410(10) .
C1 C14 1.527(10) .
B1 B4 1.771(13) .
B1 B4 1.771(13) 6
B1 B3 1.774(11) 6
B1 B3 1.774(11) .
B1 B2 1.778(17) .
O2 C4 1.357(8) .
O2 C12 1.422(9) .
C2 C3 1.401(10) .
B2 B3 1.774(11) .
B2 B3 1.774(11) 6
B2 B5 1.784(13) 6
B2 B5 1.784(13) .
O3 C8 1.357(8) .
O3 C13 1.458(9) .
C3 C4 1.406(10) .
B3 C16 1.747(10) .
B3 B4 1.767(12) .
B3 B5 1.793(11) .
C4 C5 1.370(10) .
B4 C17 1.727(11) .
B4 C16 1.742(11) .
B4 B4 1.779(16) 6
C5 C6 1.406(10) .
B5 C16 1.771(11) .
B5 B5 1.789(16) 6
C6 C7 1.523(9) .
C7 C6 1.523(9) 6_565
C8 C9 1.390(10) .
C8 C8 1.408(14) 6_565
C9 C10 1.391(10) .
C10 C10 1.394(14) 6_565
C10 C14 1.526(9) .
C15 C1A 1.313(13) 5_565
C15 N1 1.313(13) 5_565
C16 C17 1.647(9) .
C17 C16 1.647(9) 6
C17 B4 1.727(11) 6
